data_7701193
loop_
_publ_author_name
'Vivancos, \'Angela'
'Poveda, Dionisio'
'Mu\~noz, Alonso'
'Moreno, Julia'
'Bautista, Delia'
'Gonz\'alez-Herrero, Pablo'

_publ_section_title
;
 Selective synthesis, reactivity and luminescence of unsymmetrical
 bis-cyclometalated Pt(iv) complexes.
;
_journal_issue 38
_journal_name_full 'Dalton transactions (Cambridge, England : 2003)'
_journal_page_first 14367
_journal_page_last 14382
_journal_paper_doi 10.1039/c9dt02431j
_journal_volume 48
_journal_year 2019
_chemical_formula_sum 'C21 H17 Cl N2 Pt S'
_chemical_formula_weight 559.97
_space_group_crystal_system triclinic
_space_group_IT_number 2
_space_group_name_Hall '-P 1'
_space_group_name_H-M_alt 'P -1'
_symmetry_space_group_name_Hall '-P 1'
_symmetry_space_group_name_H-M 'P -1'
_atom_sites_solution_hydrogens geom
_audit_creation_method SHELXL-2018/1
_audit_update_record
;
2019-05-01 deposited with the CCDC.    2019-09-10 downloaded from the CCDC.
;
_cell_angle_alpha 115.7670(10)
_cell_angle_beta 105.4290(10)
_cell_angle_gamma 99.361(2)
_cell_formula_units_Z 4
_cell_length_a 12.4660(5)
_cell_length_b 13.3210(6)
_cell_length_c 13.8989(5)
_cell_measurement_reflns_used 9298
_cell_measurement_temperature 100(2)
_cell_measurement_theta_max 30.59
_cell_measurement_theta_min 2.45
_cell_volume 1897.89(14)
_computing_cell_refinement 'SAINT V8.38A (Bruker AXS Inc.)'
_computing_data_collection 'APEX3 2017.3 (Bruker AXS Inc.)'
_computing_data_reduction 'SAINT V8.38A (Bruker AXS Inc.)'
_computing_molecular_graphics 'Bruker SHELXTL'
_computing_publication_material 'Bruker SHELXTL'
_computing_structure_refinement 'SHELXL-2018/1 (Sheldrick, 2018)'
_computing_structure_solution 'SHELXT 2014/5 (Sheldrick, 2014)'
_diffrn_ambient_temperature 100(2)
_diffrn_detector_area_resol_mean 10.4167
_diffrn_measured_fraction_theta_full 0.997
_diffrn_measured_fraction_theta_max 0.996
_diffrn_measurement_device_type 'Bruker D8 QUEST'
_diffrn_measurement_method '\w-scans and phi scans'
_diffrn_radiation_type MoK\a
_diffrn_radiation_wavelength 0.71073
_diffrn_reflns_av_R_equivalents 0.0397
_diffrn_reflns_av_unetI/netI 0.0173
_diffrn_reflns_Laue_measured_fraction_full 0.997
_diffrn_reflns_Laue_measured_fraction_max 0.996
_diffrn_reflns_limit_h_max 17
_diffrn_reflns_limit_h_min -17
_diffrn_reflns_limit_k_max 19
_diffrn_reflns_limit_k_min -19
_diffrn_reflns_limit_l_max 19
_diffrn_reflns_limit_l_min -19
_diffrn_reflns_number 125622
_diffrn_reflns_point_group_measured_fraction_full 0.997
_diffrn_reflns_point_group_measured_fraction_max 0.996
_diffrn_reflns_theta_full 25.242
_diffrn_reflns_theta_max 30.586
_diffrn_reflns_theta_min 1.771
_diffrn_source 'high brilliance microfocus sealed tube '
_exptl_absorpt_coefficient_mu 7.651
_exptl_absorpt_correction_T_max 0.7461
_exptl_absorpt_correction_T_min 0.5229
_exptl_absorpt_correction_type multi-scan
_exptl_absorpt_process_details SADABS-2016/2
_exptl_crystal_colour orange
_exptl_crystal_density_diffrn 1.960
_exptl_crystal_description prism
_exptl_crystal_F_000 1072
_exptl_crystal_size_max 0.250
_exptl_crystal_size_mid 0.210
_exptl_crystal_size_min 0.100
_refine_diff_density_max 2.448
_refine_diff_density_min -1.703
_refine_diff_density_rms 0.115
_refine_ls_extinction_method none
_refine_ls_goodness_of_fit_ref 1.061
_refine_ls_hydrogen_treatment constr
_refine_ls_matrix_type full
_refine_ls_number_parameters 471
_refine_ls_number_reflns 11606
_refine_ls_number_restraints 0
_refine_ls_restrained_S_all 1.061
_refine_ls_R_factor_all 0.0222
_refine_ls_R_factor_gt 0.0183
_refine_ls_shift/su_max 0.002
_refine_ls_shift/su_mean 0.000
_refine_ls_structure_factor_coef Fsqd
_refine_ls_weighting_details 'w=1/[\s^2^(Fo^2^)+(0.0132P)^2^+3.8306P] where P=(Fo^2^+2Fc^2^)/3'
_refine_ls_weighting_scheme calc
_refine_ls_wR_factor_gt 0.0400
_refine_ls_wR_factor_ref 0.0411
_reflns_Friedel_coverage 0.000
_reflns_number_gt 10586
_reflns_number_total 11606
_reflns_threshold_expression 'I > 2\s(I)'
_cod_data_source_file c9dt02431j2.cif
_cod_data_source_block JMA_3a_0msp_a
_cod_depositor_comments 'Adding full bibliography for 7701188--7701194.cif.'
_cod_original_cell_volume 1897.89(13)
_cod_database_code 7701193
_shelx_shelxl_version_number 2018/1
_shelx_space_group_comment
;
The symmetry employed for this shelxl refinement is uniquely defined
by the following loop, which should always be used as a source of
symmetry information in preference to the above space-group names.
They are only intended as comments.
;
_shelx_estimated_absorpt_t_min 0.251
_shelx_estimated_absorpt_t_max 0.515

loop_
_space_group_symop_operation_xyz
'x, y, z'
'-x, -y, -z'

loop_
_atom_site_label
_atom_site_type_symbol
_atom_site_fract_x
_atom_site_fract_y
_atom_site_fract_z
_atom_site_U_iso_or_equiv
_atom_site_adp_type
_atom_site_occupancy
_atom_site_site_symmetry_order
_atom_site_calc_flag
_atom_site_refinement_flags_posn
_atom_site_refinement_flags_adp
Pt1 Pt 0.69715(2) 0.18436(2) 0.38541(2) 0.01057(2) Uani 1 1 d . .
Cl1 Cl 0.78701(5) 0.19498(5) 0.26357(5) 0.01985(11) Uani 1 1 d . .
N1 N 0.86019(17) 0.30196(18) 0.52822(17) 0.0173(4) Uani 1 1 d . .
N2 N 0.60268(16) 0.16596(16) 0.47883(16) 0.0113(3) Uani 1 1 d . .
C1 C 0.54144(19) 0.09016(19) 0.25922(18) 0.0117(4) Uani 1 1 d . .
C2 C 0.4945(2) 0.0479(2) 0.13860(19) 0.0159(4) Uani 1 1 d . .
H2 H 0.540365 0.059131 0.097194 0.019 Uiso 1 1 calc R U
C3 C 0.3763(2) -0.0106(2) 0.0884(2) 0.0180(4) Uani 1 1 d . .
H3 H 0.331396 -0.044837 0.008431 0.022 Uiso 1 1 calc R U
S1 S 0.31793(5) -0.01556(5) 0.18594(5) 0.01585(10) Uani 1 1 d . .
C4 C 0.45463(19) 0.06241(19) 0.29562(18) 0.0120(4) Uani 1 1 d . .
C5 C 0.48549(19) 0.10319(19) 0.41666(19) 0.0117(4) Uani 1 1 d . .
C6 C 0.4111(2) 0.0855(2) 0.4704(2) 0.0150(4) Uani 1 1 d . .
H6 H 0.330012 0.042510 0.426291 0.018 Uiso 1 1 calc R U
C7 C 0.4554(2) 0.1305(2) 0.5880(2) 0.0171(4) Uani 1 1 d . .
H7 H 0.405288 0.118422 0.625563 0.021 Uiso 1 1 calc R U
C8 C 0.5748(2) 0.1943(2) 0.65148(19) 0.0164(4) Uani 1 1 d . .
H8 H 0.607175 0.226437 0.732738 0.020 Uiso 1 1 calc R U
C9 C 0.64498(19) 0.2096(2) 0.59343(19) 0.0132(4) Uani 1 1 d . .
H9 H 0.726209 0.252704 0.636392 0.016 Uiso 1 1 calc R U
C11 C 0.8865(2) 0.4098(2) 0.5401(2) 0.0257(5) Uani 1 1 d . .
H11 H 0.835212 0.422735 0.485630 0.031 Uiso 1 1 calc R U
C12 C 0.9847(3) 0.5030(3) 0.6278(3) 0.0325(7) Uani 1 1 d . .
H12 H 0.999359 0.578433 0.634274 0.039 Uiso 1 1 calc R U
C13 C 1.0604(2) 0.4838(3) 0.7050(3) 0.0356(8) Uani 1 1 d . .
H13 H 1.128820 0.545687 0.765693 0.043 Uiso 1 1 calc R U
C14 C 1.0356(2) 0.3737(3) 0.6931(2) 0.0299(6) Uani 1 1 d . .
H14 H 1.087442 0.359468 0.746034 0.036 Uiso 1 1 calc R U
C15 C 0.9347(2) 0.2821(2) 0.6037(2) 0.0204(5) Uani 1 1 d . .
C16 C 0.9117(2) 0.1640(2) 0.5908(2) 0.0198(5) Uani 1 1 d . .
C17 C 0.9430(3) 0.1531(3) 0.6895(2) 0.0296(6) Uani 1 1 d . .
H17 H 0.971879 0.221385 0.763766 0.036 Uiso 1 1 calc R U
C18 C 0.9322(3) 0.0440(3) 0.6796(3) 0.0334(7) Uani 1 1 d . .
H18 H 0.953655 0.038363 0.747518 0.040 Uiso 1 1 calc R U
C19 C 0.8909(3) -0.0575(3) 0.5730(3) 0.0296(6) Uani 1 1 d . .
C20 C 0.8569(2) -0.0475(3) 0.4743(2) 0.0234(5) Uani 1 1 d . .
H20 H 0.826104 -0.116440 0.400294 0.028 Uiso 1 1 calc R U
C21 C 0.8674(2) 0.0618(2) 0.4826(2) 0.0200(5) Uani 1 1 d . .
H21 H 0.844240 0.066947 0.414523 0.024 Uiso 1 1 calc R U
C22 C 0.8840(4) -0.1756(3) 0.5635(4) 0.0459(9) Uani 1 1 d . .
H22A H 0.849192 -0.237257 0.481945 0.069 Uiso 1 1 calc R U
H22B H 0.835049 -0.190378 0.603712 0.069 Uiso 1 1 calc R U
H22C H 0.963095 -0.176092 0.598685 0.069 Uiso 1 1 calc R U
Pt2 Pt 0.79250(2) 0.54618(2) 0.95512(2) 0.01257(2) Uani 1 1 d . .
Cl2 Cl 0.85899(5) 0.39710(5) 0.85812(5) 0.01803(10) Uani 1 1 d . .
N1A N 0.87768(18) 0.64920(18) 0.89787(17) 0.0159(4) Uani 1 1 d . .
N2A N 0.72986(18) 0.67098(18) 1.04765(17) 0.0167(4) Uani 1 1 d . .
C1A C 0.7123(2) 0.4603(2) 1.0144(2) 0.0149(4) Uani 1 1 d . .
C2A C 0.6966(2) 0.3477(2) 1.0063(2) 0.0200(5) Uani 1 1 d . .
H2A H 0.726757 0.290654 0.962570 0.024 Uiso 1 1 calc R U
C3A C 0.6339(2) 0.3306(2) 1.0679(2) 0.0238(5) Uani 1 1 d . .
H3A H 0.616721 0.260944 1.072298 0.029 Uiso 1 1 calc R U
S1A S 0.58914(6) 0.44866(6) 1.13680(6) 0.02266(12) Uani 1 1 d . .
C4A C 0.6565(2) 0.5227(2) 1.0820(2) 0.0170(4) Uani 1 1 d . .
C5A C 0.6630(2) 0.6384(2) 1.0995(2) 0.0171(4) Uani 1 1 d . .
C6A C 0.6087(2) 0.7133(2) 1.1595(2) 0.0231(5) Uani 1 1 d . .
H6A H 0.560739 0.689384 1.193526 0.028 Uiso 1 1 calc R U
C7A C 0.6255(3) 0.8216(3) 1.1687(2) 0.0274(6) Uani 1 1 d . .
H7A H 0.588376 0.872905 1.208870 0.033 Uiso 1 1 calc R U
C8A C 0.6960(3) 0.8573(2) 1.1200(2) 0.0276(6) Uani 1 1 d . .
H8A H 0.709311 0.933011 1.127410 0.033 Uiso 1 1 calc R U
C9A C 0.7465(2) 0.7789(2) 1.0602(2) 0.0220(5) Uani 1 1 d . .
H9A H 0.795093 0.802433 1.026525 0.026 Uiso 1 1 calc R U
C11A C 0.8199(2) 0.6845(2) 0.8278(2) 0.0168(4) Uani 1 1 d . .
C12A C 0.8806(2) 0.7708(2) 0.8126(2) 0.0237(5) Uani 1 1 d . .
H12A H 0.838725 0.798913 0.767378 0.028 Uiso 1 1 calc R U
C13A C 1.0018(2) 0.8151(3) 0.8636(3) 0.0277(6) Uani 1 1 d . .
H13A H 1.044251 0.874042 0.854230 0.033 Uiso 1 1 calc R U
C14A C 1.0597(2) 0.7720(2) 0.9283(2) 0.0246(5) Uani 1 1 d . .
H14A H 1.143142 0.798249 0.961202 0.029 Uiso 1 1 calc R U
C15A C 0.9957(2) 0.6905(2) 0.9449(2) 0.0211(5) Uani 1 1 d . .
H15A H 1.036410 0.662669 0.991041 0.025 Uiso 1 1 calc R U
C16A C 0.6925(2) 0.6260(2) 0.7623(2) 0.0165(4) Uani 1 1 d . .
C17A C 0.6165(2) 0.6899(2) 0.7491(2) 0.0217(5) Uani 1 1 d . .
H17A H 0.645523 0.773468 0.790023 0.026 Uiso 1 1 calc R U
C18A C 0.4995(2) 0.6320(3) 0.6769(3) 0.0251(5) Uani 1 1 d . .
H18A H 0.448408 0.676212 0.669781 0.030 Uiso 1 1 calc R U
C19A C 0.4560(2) 0.5100(3) 0.6146(2) 0.0232(5) Uani 1 1 d . .
C20A C 0.5308(2) 0.4468(2) 0.6282(2) 0.0214(5) Uani 1 1 d . .
H20A H 0.501447 0.363215 0.586582 0.026 Uiso 1 1 calc R U
C21A C 0.6476(2) 0.5033(2) 0.7014(2) 0.0182(4) Uani 1 1 d . .
H21A H 0.697568 0.458509 0.710194 0.022 Uiso 1 1 calc R U
C22A C 0.3291(3) 0.4476(3) 0.5345(3) 0.0362(7) Uani 1 1 d . .
H22D H 0.318403 0.364916 0.482691 0.054 Uiso 1 1 calc R U
H22E H 0.306407 0.485171 0.488869 0.054 Uiso 1 1 calc R U
H22F H 0.279925 0.451991 0.579782 0.054 Uiso 1 1 calc R U

loop_
_atom_site_aniso_label
_atom_site_aniso_U_11
_atom_site_aniso_U_22
_atom_site_aniso_U_33
_atom_site_aniso_U_23
_atom_site_aniso_U_13
_atom_site_aniso_U_12
Pt1 0.00847(4) 0.01080(4) 0.00869(4) 0.00308(3) 0.00235(3) 0.00091(3)
Cl1 0.0169(2) 0.0232(3) 0.0164(2) 0.0086(2) 0.0082(2) -0.0001(2)
N1 0.0119(9) 0.0195(10) 0.0111(8) 0.0027(8) 0.0023(7) 0.0001(7)
N2 0.0114(8) 0.0109(8) 0.0092(8) 0.0033(7) 0.0036(7) 0.0036(7)
C1 0.0118(9) 0.0095(9) 0.0102(9) 0.0034(8) 0.0030(7) 0.0013(7)
C2 0.0165(10) 0.0156(10) 0.0107(10) 0.0046(8) 0.0044(8) 0.0007(8)
C3 0.0180(11) 0.0179(11) 0.0104(10) 0.0047(9) 0.0022(8) -0.0007(9)
S1 0.0117(2) 0.0159(3) 0.0120(2) 0.0046(2) 0.00093(19) -0.00185(19)
C4 0.0105(9) 0.0108(9) 0.0101(9) 0.0040(8) 0.0014(7) 0.0002(7)
C5 0.0112(9) 0.0104(9) 0.0116(9) 0.0045(8) 0.0039(8) 0.0024(7)
C6 0.0127(10) 0.0169(10) 0.0151(10) 0.0068(9) 0.0068(8) 0.0049(8)
C7 0.0187(11) 0.0193(11) 0.0159(10) 0.0084(9) 0.0109(9) 0.0065(9)
C8 0.0201(11) 0.0196(11) 0.0096(9) 0.0060(8) 0.0071(8) 0.0082(9)
C9 0.0125(9) 0.0141(10) 0.0102(9) 0.0044(8) 0.0027(8) 0.0049(8)
C11 0.0228(12) 0.0201(12) 0.0213(12) 0.0053(10) 0.0048(10) -0.0032(10)
C12 0.0283(14) 0.0224(13) 0.0255(14) 0.0014(11) 0.0085(12) -0.0086(11)
C13 0.0171(12) 0.0350(16) 0.0211(13) -0.0054(12) 0.0034(10) -0.0082(11)
C14 0.0138(11) 0.0399(16) 0.0161(12) 0.0021(11) 0.0007(9) 0.0044(11)
C15 0.0115(10) 0.0283(13) 0.0134(10) 0.0043(10) 0.0047(8) 0.0058(9)
C16 0.0115(10) 0.0320(13) 0.0154(11) 0.0097(10) 0.0056(8) 0.0111(9)
C17 0.0248(13) 0.0479(18) 0.0192(12) 0.0155(12) 0.0091(10) 0.0219(13)
C18 0.0299(15) 0.059(2) 0.0317(15) 0.0307(15) 0.0192(13) 0.0265(15)
C19 0.0233(13) 0.0432(17) 0.0419(17) 0.0299(15) 0.0210(12) 0.0184(12)
C20 0.0136(11) 0.0313(14) 0.0284(13) 0.0156(11) 0.0103(10) 0.0094(10)
C21 0.0115(10) 0.0282(13) 0.0193(11) 0.0107(10) 0.0055(9) 0.0085(9)
C22 0.056(2) 0.051(2) 0.062(2) 0.043(2) 0.038(2) 0.0230(18)
Pt2 0.01308(4) 0.01268(4) 0.01005(4) 0.00449(3) 0.00406(3) 0.00366(3)
Cl2 0.0192(3) 0.0183(3) 0.0131(2) 0.0045(2) 0.0054(2) 0.0087(2)
N1A 0.0162(9) 0.0160(9) 0.0136(9) 0.0060(8) 0.0058(7) 0.0039(7)
N2A 0.0209(10) 0.0157(9) 0.0114(8) 0.0053(7) 0.0054(7) 0.0065(8)
C1A 0.0139(10) 0.0151(10) 0.0130(10) 0.0064(8) 0.0031(8) 0.0033(8)
C2A 0.0177(11) 0.0176(11) 0.0215(12) 0.0090(10) 0.0048(9) 0.0047(9)
C3A 0.0219(12) 0.0206(12) 0.0300(14) 0.0161(11) 0.0070(10) 0.0043(10)
S1A 0.0241(3) 0.0275(3) 0.0225(3) 0.0163(3) 0.0116(2) 0.0073(3)
C4A 0.0176(11) 0.0194(11) 0.0147(10) 0.0091(9) 0.0065(9) 0.0053(9)
C5A 0.0202(11) 0.0202(11) 0.0110(10) 0.0069(9) 0.0062(8) 0.0089(9)
C6A 0.0309(13) 0.0292(13) 0.0166(11) 0.0122(10) 0.0140(10) 0.0169(11)
C7A 0.0444(17) 0.0282(14) 0.0150(11) 0.0093(11) 0.0167(11) 0.0204(13)
C8A 0.0461(17) 0.0208(13) 0.0209(12) 0.0108(11) 0.0155(12) 0.0173(12)
C9A 0.0310(13) 0.0182(11) 0.0171(11) 0.0085(10) 0.0100(10) 0.0082(10)
C11A 0.0177(11) 0.0178(11) 0.0153(10) 0.0084(9) 0.0070(9) 0.0047(9)
C12A 0.0242(12) 0.0263(13) 0.0246(13) 0.0174(11) 0.0090(10) 0.0049(10)
C13A 0.0238(13) 0.0284(14) 0.0313(14) 0.0180(12) 0.0103(11) 0.0004(11)
C14A 0.0150(11) 0.0253(13) 0.0279(13) 0.0133(11) 0.0043(10) 0.0000(10)
C15A 0.0175(11) 0.0226(12) 0.0181(11) 0.0089(10) 0.0033(9) 0.0038(9)
C16A 0.0183(11) 0.0190(11) 0.0149(10) 0.0107(9) 0.0066(9) 0.0058(9)
C17A 0.0256(12) 0.0166(11) 0.0276(13) 0.0141(10) 0.0105(10) 0.0085(10)
C18A 0.0216(12) 0.0312(14) 0.0315(14) 0.0214(12) 0.0092(11) 0.0146(11)
C19A 0.0192(12) 0.0312(14) 0.0217(12) 0.0164(11) 0.0064(10) 0.0073(10)
C20A 0.0240(12) 0.0190(12) 0.0178(11) 0.0093(10) 0.0046(9) 0.0040(10)
C21A 0.0223(11) 0.0174(11) 0.0157(10) 0.0093(9) 0.0053(9) 0.0084(9)
C22A 0.0208(13) 0.0460(19) 0.0355(17) 0.0214(15) 0.0025(12) 0.0069(13)

loop_
_atom_type_symbol
_atom_type_description
_atom_type_scat_dispersion_real
_atom_type_scat_dispersion_imag
_atom_type_scat_source
C C 0.0033 0.0016 'International Tables Vol C Tables 4.2.6.8 and 6.1.1.4'
H H 0.0000 0.0000 'International Tables Vol C Tables 4.2.6.8 and 6.1.1.4'
Cl Cl 0.1484 0.1585 'International Tables Vol C Tables 4.2.6.8 and 6.1.1.4'
N N 0.0061 0.0033 'International Tables Vol C Tables 4.2.6.8 and 6.1.1.4'
Pt Pt -1.7033 8.3905 'International Tables Vol C Tables 4.2.6.8 and 6.1.1.4'
S S 0.1246 0.1234 'International Tables Vol C Tables 4.2.6.8 and 6.1.1.4'

loop_
_geom_angle_atom_site_label_1
_geom_angle_atom_site_label_2
_geom_angle_atom_site_label_3
_geom_angle
C1 Pt1 N2 80.81(8)
C1 Pt1 N1 174.18(9)
N2 Pt1 N1 97.51(7)
C1 Pt1 Cl1 93.48(6)
N2 Pt1 Cl1 174.29(5)
N1 Pt1 Cl1 88.15(6)
C11 N1 C15 118.6(2)
C11 N1 Pt1 111.70(17)
C15 N1 Pt1 129.65(18)
C9 N2 C5 118.74(19)
C9 N2 Pt1 125.80(15)
C5 N2 Pt1 115.47(14)
C4 C1 C2 110.71(19)
C4 C1 Pt1 113.69(16)
C2 C1 Pt1 135.51(17)
C3 C2 C1 112.9(2)
C3 C2 H2 123.6
C1 C2 H2 123.6
C2 C3 S1 112.64(18)
C2 C3 H3 123.7
S1 C3 H3 123.7
C3 S1 C4 90.21(11)
C1 C4 C5 118.30(19)
C1 C4 S1 113.53(16)
C5 C4 S1 128.14(17)
N2 C5 C6 121.1(2)
N2 C5 C4 111.74(18)
C6 C5 C4 127.1(2)
C7 C6 C5 119.7(2)
C7 C6 H6 120.2
C5 C6 H6 120.2
C6 C7 C8 119.3(2)
C6 C7 H7 120.4
C8 C7 H7 120.4
C9 C8 C7 118.6(2)
C9 C8 H8 120.7
C7 C8 H8 120.7
N2 C9 C8 122.6(2)
N2 C9 H9 118.7
C8 C9 H9 118.7
N1 C11 C12 123.3(3)
N1 C11 H11 118.4
C12 C11 H11 118.4
C13 C12 C11 118.4(3)
C13 C12 H12 120.8
C11 C12 H12 120.8
C12 C13 C14 119.0(3)
C12 C13 H13 120.5
C14 C13 H13 120.5
C13 C14 C15 120.7(3)
C13 C14 H14 119.6
C15 C14 H14 119.6
N1 C15 C14 119.9(3)
N1 C15 C16 120.3(2)
C14 C15 C16 119.8(2)
C21 C16 C17 118.4(3)
C21 C16 C15 122.0(2)
C17 C16 C15 119.4(2)
C18 C17 C16 120.5(3)
C18 C17 H17 119.7
C16 C17 H17 119.7
C17 C18 C19 121.5(3)
C17 C18 H18 119.2
C19 C18 H18 119.2
C18 C19 C20 118.3(3)
C18 C19 C22 121.0(3)
C20 C19 C22 120.8(3)
C21 C20 C19 121.0(3)
C21 C20 H20 119.5
C19 C20 H20 119.5
C20 C21 C16 120.3(2)
C20 C21 H21 119.9
C16 C21 H21 119.9
C19 C22 H22A 109.5
C19 C22 H22B 109.5
H22A C22 H22B 109.5
C19 C22 H22C 109.5
H22A C22 H22C 109.5
H22B C22 H22C 109.5
C1A Pt2 N2A 81.06(9)
C1A Pt2 N1A 176.36(9)
N2A Pt2 N1A 95.35(8)
C1A Pt2 Cl2 94.27(7)
N2A Pt2 Cl2 175.23(6)
N1A Pt2 Cl2 89.31(6)
C15A N1A C11A 118.9(2)
C15A N1A Pt2 116.96(17)
C11A N1A Pt2 123.71(16)
C9A N2A C5A 118.5(2)
C9A N2A Pt2 126.29(18)
C5A N2A Pt2 115.16(16)
C4A C1A C2A 110.0(2)
C4A C1A Pt2 113.78(17)
C2A C1A Pt2 136.24(18)
C3A C2A C1A 113.2(2)
C3A C2A H2A 123.4
C1A C2A H2A 123.4
C2A C3A S1A 112.9(2)
C2A C3A H3A 123.6
S1A C3A H3A 123.6
C3A S1A C4A 90.23(13)
C1A C4A C5A 117.7(2)
C1A C4A S1A 113.72(19)
C5A C4A S1A 128.62(19)
N2A C5A C6A 120.8(2)
N2A C5A C4A 112.3(2)
C6A C5A C4A 126.9(2)
C7A C6A C5A 119.1(3)
C7A C6A H6A 120.4
C5A C6A H6A 120.4
C6A C7A C8A 120.7(2)
C6A C7A H7A 119.6
C8A C7A H7A 119.6
C9A C8A C7A 117.7(3)
C9A C8A H8A 121.1
C7A C8A H8A 121.1
N2A C9A C8A 123.0(3)
N2A C9A H9A 118.5
C8A C9A H9A 118.5
N1A C11A C12A 120.7(2)
N1A C11A C16A 119.0(2)
C12A C11A C16A 120.2(2)
C13A C12A C11A 119.8(3)
C13A C12A H12A 120.1
C11A C12A H12A 120.1
C14A C13A C12A 118.5(3)
C14A C13A H13A 120.8
C12A C13A H13A 120.8
C13A C14A C15A 119.5(2)
C13A C14A H14A 120.2
C15A C14A H14A 120.2
N1A C15A C14A 122.2(2)
N1A C15A H15A 118.9
C14A C15A H15A 118.9
C21A C16A C17A 118.7(2)
C21A C16A C11A 119.5(2)
C17A C16A C11A 121.4(2)
C18A C17A C16A 120.3(2)
C18A C17A H17A 119.8
C16A C17A H17A 119.8
C17A C18A C19A 120.7(2)
C17A C18A H18A 119.6
C19A C18A H18A 119.6
C20A C19A C18A 119.0(2)
C20A C19A C22A 120.6(3)
C18A C19A C22A 120.4(3)
C21A C20A C19A 121.0(2)
C21A C20A H20A 119.5
C19A C20A H20A 119.5
C20A C21A C16A 120.2(2)
C20A C21A H21A 119.9
C16A C21A H21A 119.9
C19A C22A H22D 109.5
C19A C22A H22E 109.5
H22D C22A H22E 109.5
C19A C22A H22F 109.5
H22D C22A H22F 109.5
H22E C22A H22F 109.5

loop_
_geom_bond_atom_site_label_1
_geom_bond_atom_site_label_2
_geom_bond_distance
Pt1 C1 1.975(2)
Pt1 N2 2.0321(18)
Pt1 N1 2.1538(19)
Pt1 Cl1 2.3041(6)
N1 C11 1.346(3)
N1 C15 1.356(3)
N2 C9 1.342(3)
N2 C5 1.372(3)
C1 C4 1.374(3)
C1 C2 1.421(3)
C2 C3 1.368(3)
C2 H2 0.9500
C3 S1 1.720(2)
C3 H3 0.9500
S1 C4 1.724(2)
C4 C5 1.438(3)
C5 C6 1.387(3)
C6 C7 1.377(3)
C6 H6 0.9500
C7 C8 1.398(3)
C7 H7 0.9500
C8 C9 1.385(3)
C8 H8 0.9500
C9 H9 0.9500
C11 C12 1.386(4)
C11 H11 0.9500
C12 C13 1.373(5)
C12 H12 0.9500
C13 C14 1.375(5)
C13 H13 0.9500
C14 C15 1.402(4)
C14 H14 0.9500
C15 C16 1.472(4)
C16 C21 1.398(4)
C16 C17 1.400(4)
C17 C18 1.380(5)
C17 H17 0.9500
C18 C19 1.383(5)
C18 H18 0.9500
C19 C20 1.395(4)
C19 C22 1.507(5)
C20 C21 1.390(4)
C20 H20 0.9500
C21 H21 0.9500
C22 H22A 0.9800
C22 H22B 0.9800
C22 H22C 0.9800
Pt2 C1A 1.968(2)
Pt2 N2A 2.031(2)
Pt2 N1A 2.137(2)
Pt2 Cl2 2.2914(6)
N1A C15A 1.344(3)
N1A C11A 1.351(3)
N2A C9A 1.343(3)
N2A C5A 1.370(3)
C1A C4A 1.384(3)
C1A C2A 1.431(3)
C2A C3A 1.365(4)
C2A H2A 0.9500
C3A S1A 1.720(3)
C3A H3A 0.9500
S1A C4A 1.726(3)
C4A C5A 1.437(3)
C5A C6A 1.394(3)
C6A C7A 1.367(4)
C6A H6A 0.9500
C7A C8A 1.384(4)
C7A H7A 0.9500
C8A C9A 1.383(4)
C8A H8A 0.9500
C9A H9A 0.9500
C11A C12A 1.397(3)
C11A C16A 1.474(3)
C12A C13A 1.382(4)
C12A H12A 0.9500
C13A C14A 1.377(4)
C13A H13A 0.9500
C14A C15A 1.379(4)
C14A H14A 0.9500
C15A H15A 0.9500
C16A C21A 1.396(3)
C16A C17A 1.399(3)
C17A C18A 1.383(4)
C17A H17A 0.9500
C18A C19A 1.388(4)
C18A H18A 0.9500
C19A C20A 1.383(4)
C19A C22A 1.504(4)
C20A C21A 1.383(4)
C20A H20A 0.9500
C21A H21A 0.9500
C22A H22D 0.9800
C22A H22E 0.9800
C22A H22F 0.9800

loop_
_geom_hbond_atom_site_label_D
_geom_hbond_atom_site_label_H
_geom_hbond_atom_site_label_A
_geom_hbond_distance_DH
_geom_hbond_distance_HA
_geom_hbond_distance_DA
_geom_hbond_angle_DHA
_geom_hbond_site_symmetry_A
_geom_hbond_publ_flag
C9 H9 Cl2 0.95 2.65 3.393(2) 135.2 . yes
C9A H9A N1A 0.95 2.63 3.201(3) 119.1 . yes
C15A H15A Cl2 0.95 2.66 3.602(3) 172.3 2_767 yes
